data_7229742
loop_
_publ_author_name
'Lu, Si-Qi'
'Chen, Xiao-Gang'
'Gao, Ji-Xing'
'Lu, Yang'
'Hua, Xiu-Ni'
'Liao, Wei-Qiang'

_publ_section_title
;
 High-temperature sequential structural transitions with distinct
 switchable dielectric behaviors in two organic ionic plastic crystals:
 [C4H11NBr] [ClO4] and [C4H11NBr] [BF4]
;
_journal_issue 4
_journal_name_full CrystEngComm
_journal_page_first 454
_journal_paper_doi 10.1039/C7CE01731F
_journal_volume 20
_journal_year 2018
_chemical_formula_moiety 'C4 H11 Br N, Cl O4'
_chemical_formula_sum 'C4 H11 Br Cl N O4'
_chemical_formula_weight 252.49
_space_group_crystal_system monoclinic
_space_group_IT_number 11
_space_group_name_Hall '-P 2yb'
_space_group_name_H-M_alt 'P 1 21/m 1'
_symmetry_space_group_name_Hall '-P 2yb'
_symmetry_space_group_name_H-M 'P 1 21/m 1'
_atom_sites_solution_hydrogens mixed
_audit_creation_method SHELXL-2014/7
_audit_update_record
;
2017-11-17 deposited with the CCDC.
2017-12-14 downloaded from the CCDC.
;
_cell_angle_alpha 90
_cell_angle_beta 103.29(3)
_cell_angle_gamma 90
_cell_formula_units_Z 2
_cell_length_a 6.1256(12)
_cell_length_b 7.9158(16)
_cell_length_c 9.5663(19)
_cell_measurement_reflns_used 1104
_cell_measurement_temperature 293(2)
_cell_measurement_theta_max 27.483
_cell_measurement_theta_min 3.001
_cell_volume 451.44(17)
_computing_cell_refinement 'CrystalClear (Rigaku Inc., 2008)'
_computing_data_collection 'CrystalClear (Rigaku Inc., 2008)'
_computing_data_reduction 'CrystalClear (Rigaku Inc., 2008)'
_computing_molecular_graphics 'DIAMOND (Brandenburg & Putz, 2005)'
_computing_structure_refinement 'SHELXL-2014/7 (Sheldrick, 2014)'
_computing_structure_solution 'SHELXL-2014/7 (Sheldrick, 2014)'
_diffrn_ambient_temperature 293(2)
_diffrn_measured_fraction_theta_full 0.999
_diffrn_measured_fraction_theta_max 0.999
_diffrn_measurement_device_type 'Rigaku SCXmini diffractometer'
_diffrn_measurement_method '\w scans'
_diffrn_radiation_type MoK\a
_diffrn_radiation_wavelength 0.71073
_diffrn_reflns_av_R_equivalents 0.0359
_diffrn_reflns_av_unetI/netI 0.0279
_diffrn_reflns_Laue_measured_fraction_full 0.999
_diffrn_reflns_Laue_measured_fraction_max 0.999
_diffrn_reflns_limit_h_max 7
_diffrn_reflns_limit_h_min -7
_diffrn_reflns_limit_k_max 10
_diffrn_reflns_limit_k_min -10
_diffrn_reflns_limit_l_max 12
_diffrn_reflns_limit_l_min -12
_diffrn_reflns_number 4679
_diffrn_reflns_point_group_measured_fraction_full 0.999
_diffrn_reflns_point_group_measured_fraction_max 0.999
_diffrn_reflns_theta_full 25.242
_diffrn_reflns_theta_max 27.483
_diffrn_reflns_theta_min 3.378
_exptl_absorpt_coefficient_mu 4.820
_exptl_absorpt_correction_T_max 0.381
_exptl_absorpt_correction_T_min 0.216
_exptl_absorpt_correction_type multi-scan
_exptl_crystal_colour Colorless
_exptl_crystal_density_diffrn 1.857
_exptl_crystal_description 'Thick sheet'
_exptl_crystal_F_000 252
_exptl_crystal_size_max 0.38
_exptl_crystal_size_mid 0.28
_exptl_crystal_size_min 0.20
_exptl_transmission_factor_max 0.886
_exptl_transmission_factor_min 0.749
_refine_diff_density_max 0.450
_refine_diff_density_min -0.476
_refine_diff_density_rms 0.076
_refine_ls_extinction_coef 0.038(3)
_refine_ls_extinction_expression Fc^*^=kFc[1+0.001xFc^2^\l^3^/sin(2\q)]^-1/4^
_refine_ls_extinction_method 'SHELXL-2014/7 (Sheldrick 2014'
_refine_ls_goodness_of_fit_ref 1.037
_refine_ls_hydrogen_treatment constr
_refine_ls_matrix_type full
_refine_ls_number_parameters 63
_refine_ls_number_reflns 1104
_refine_ls_number_restraints 0
_refine_ls_restrained_S_all 1.037
_refine_ls_R_factor_all 0.0370
_refine_ls_R_factor_gt 0.0314
_refine_ls_shift/su_max 0.000
_refine_ls_shift/su_mean 0.000
_refine_ls_structure_factor_coef Fsqd
_refine_ls_weighting_details 'w=1/[\s^2^(Fo^2^)+(0.0273P)^2^+0.4959P] where P=(Fo^2^+2Fc^2^)/3'
_refine_ls_weighting_scheme calc
_refine_ls_wR_factor_gt 0.0728
_refine_ls_wR_factor_ref 0.0761
_reflns_Friedel_coverage 0.000
_reflns_number_gt 979
_reflns_number_total 1104
_reflns_threshold_expression 'I > 2\s(I)'
_cod_data_source_file c7ce01731f2.cif
_cod_data_source_block 1
_cod_depositor_comments 'Adding full bibliography for 7229742--7229745.cif.'
_cod_database_code 7229742
_shelx_shelxl_version_number 2014/7
_shelx_space_group_comment
;
The symmetry employed for this shelxl refinement is uniquely defined
by the following loop, which should always be used as a source of
symmetry information in preference to the above space-group names.
They are only intended as comments.
;
_shelx_estimated_absorpt_t_min 0.330
_shelx_estimated_absorpt_t_max 0.624

loop_
_space_group_symop_operation_xyz
'x, y, z'
'-x, y+1/2, -z'
'-x, -y, -z'
'x, -y-1/2, z'

loop_
_atom_site_label
_atom_site_type_symbol
_atom_site_fract_x
_atom_site_fract_y
_atom_site_fract_z
_atom_site_U_iso_or_equiv
_atom_site_adp_type
_atom_site_occupancy
_atom_site_site_symmetry_order
_atom_site_calc_flag
_atom_site_refinement_flags_posn
_atom_site_refinement_flags_adp
_atom_site_refinement_flags_occupancy
Br1 Br 0.57264(9) 0.2500 -0.00519(5) 0.0552(2) Uani 1 2 d S T P
Cl1 Cl 0.94391(14) 0.2500 0.73631(9) 0.0325(2) Uani 1 2 d S T P
O1 O 1.0826(6) 0.2500 0.6357(4) 0.0691(10) Uani 1 2 d S T P
O2 O 0.7121(5) 0.2500 0.6607(4) 0.0599(9) Uani 1 2 d S T P
O3 O 0.9866(4) 0.3969(3) 0.8252(3) 0.0578(6) Uani 1 1 d . . .
C1 C 0.3626(6) 0.2500 0.1145(4) 0.0389(8) Uani 1 2 d S T P
H1A H 0.2675 0.3490 0.0928 0.047 Uiso 0.5 1 calc R U P
H1B H 0.2675 0.1510 0.0928 0.047 Uiso 0.5 1 calc R U P
C2 C 0.2901(7) 0.2500 0.3522(4) 0.0412(9) Uani 1 2 d S T P
H2A H 0.3545 0.2500 0.4534 0.049 Uiso 1 2 d R U P
H2B H 0.2047 0.1476 0.3317 0.049 Uiso 1 1 d R U .
C3 C 0.6142(5) 0.0949(3) 0.3123(3) 0.0394(6) Uani 1 1 d . . .
H3A H 0.7329 0.0938 0.2620 0.059 Uiso 1 1 calc R U .
H3B H 0.5222 -0.0036 0.2869 0.059 Uiso 1 1 calc R U .
H3C H 0.6771 0.0951 0.4139 0.059 Uiso 1 1 calc R U .
N1 N 0.4743(5) 0.2500 0.2719(3) 0.0278(6) Uani 1 2 d S T P

loop_
_atom_site_aniso_label
_atom_site_aniso_U_11
_atom_site_aniso_U_22
_atom_site_aniso_U_33
_atom_site_aniso_U_23
_atom_site_aniso_U_13
_atom_site_aniso_U_12
Br1 0.0786(4) 0.0552(3) 0.0403(3) 0.000 0.0310(2) 0.000
Cl1 0.0337(4) 0.0302(4) 0.0346(4) 0.000 0.0100(3) 0.000
O1 0.070(2) 0.087(3) 0.064(2) 0.000 0.0433(19) 0.000
O2 0.0411(16) 0.077(2) 0.0548(19) 0.000 -0.0028(14) 0.000
O3 0.0693(14) 0.0388(12) 0.0638(14) -0.0155(10) 0.0123(11) -0.0052(10)
C1 0.040(2) 0.043(2) 0.0318(18) 0.000 0.0056(15) 0.000
C2 0.042(2) 0.042(2) 0.045(2) 0.000 0.0209(17) 0.000
C3 0.0472(15) 0.0287(13) 0.0419(14) 0.0037(11) 0.0093(12) 0.0093(11)
N1 0.0323(14) 0.0238(14) 0.0287(14) 0.000 0.0101(11) 0.000

loop_
_atom_type_symbol
_atom_type_description
_atom_type_scat_dispersion_real
_atom_type_scat_dispersion_imag
_atom_type_scat_source
C C 0.0033 0.0016 'International Tables Vol C Tables 4.2.6.8 and 6.1.1.4'
H H 0.0000 0.0000 'International Tables Vol C Tables 4.2.6.8 and 6.1.1.4'
Br Br -0.2901 2.4595 'International Tables Vol C Tables 4.2.6.8 and 6.1.1.4'
Cl Cl 0.1484 0.1585 'International Tables Vol C Tables 4.2.6.8 and 6.1.1.4'
N N 0.0061 0.0033 'International Tables Vol C Tables 4.2.6.8 and 6.1.1.4'
O O 0.0106 0.0060 'International Tables Vol C Tables 4.2.6.8 and 6.1.1.4'

loop_
_geom_angle_atom_site_label_1
_geom_angle_atom_site_label_2
_geom_angle_atom_site_label_3
_geom_angle
_geom_angle_site_symmetry_1
_geom_angle_site_symmetry_3
O1 Cl1 O3 110.30(13) . .
O1 Cl1 O3 110.30(13) . 4_565
O3 Cl1 O3 108.9(2) . 4_565
O1 Cl1 O2 109.5(2) . .
O3 Cl1 O2 108.89(13) . .
O3 Cl1 O2 108.89(13) 4_565 .
N1 C1 Br1 112.7(2) . .
N1 C1 H1A 109.0 . .
Br1 C1 H1A 109.0 . .
N1 C1 H1B 109.0 . .
Br1 C1 H1B 109.0 . .
H1A C1 H1B 107.8 . .
N1 C2 H2A 109.4 . .
N1 C2 H2B 109.5 . .
H2A C2 H2B 106.5 . .
N1 C3 H3A 109.5 . .
N1 C3 H3B 109.5 . .
H3A C3 H3B 109.5 . .
N1 C3 H3C 109.5 . .
H3A C3 H3C 109.5 . .
H3B C3 H3C 109.5 . .
C3 N1 C3 110.3(3) 4_565 .
C3 N1 C2 108.69(18) 4_565 .
C3 N1 C2 108.70(18) . .
C3 N1 C1 111.12(18) 4_565 .
C3 N1 C1 111.12(18) . .
C2 N1 C1 106.8(3) . .

loop_
_geom_bond_atom_site_label_1
_geom_bond_atom_site_label_2
_geom_bond_distance
_geom_bond_site_symmetry_2
Br1 C1 1.909(4) .
Cl1 O1 1.423(3) .
Cl1 O3 1.429(2) .
Cl1 O3 1.429(2) 4_565
Cl1 O2 1.438(3) .
C1 N1 1.504(5) .
C1 H1A 0.9700 .
C1 H1B 0.9700 .
C2 N1 1.504(4) .
C2 H2A 0.9583 .
C2 H2B 0.9600 .
C3 N1 1.496(3) .
C3 H3A 0.9600 .
C3 H3B 0.9600 .
C3 H3C 0.9600 .
N1 C3 1.496(3) 4_565

loop_
_geom_hbond_atom_site_label_D
_geom_hbond_atom_site_label_H
_geom_hbond_atom_site_label_A
_geom_hbond_distance_DH
_geom_hbond_distance_HA
_geom_hbond_distance_DA
_geom_hbond_angle_DHA
_geom_hbond_site_symmetry_A
C2 H2B O3 0.96 2.60 3.499(4) 156.1 2_646
C2 H2A O2 0.96 2.59 3.448(5) 148.4 .
C3 H3C O2 0.96 2.62 3.472(4) 147.4 .
C3 H3B O2 0.96 2.54 3.428(4) 154.1 3_656
C3 H3A O3 0.96 2.60 3.413(4) 143.2 2_746
C2 H2B O3 0.96 2.60 3.499(4) 156.1 2_646
C2 H2A O2 0.96 2.59 3.448(5) 148.4 .
C3 H3C O2 0.96 2.62 3.472(4) 147.4 .
C3 H3B O2 0.96 2.54 3.428(4) 154.1 3_656
C3 H3A O3 0.96 2.60 3.413(4) 143.2 2_746
C2 H2B O3 0.96 2.60 3.499(4) 156.1 2_646
C2 H2A O2 0.96 2.59 3.448(5) 148.4 .
C3 H3C O2 0.96 2.62 3.472(4) 147.4 .
C3 H3B O2 0.96 2.54 3.428(4) 154.1 3_656
C3 H3A O3 0.96 2.60 3.413(4) 143.2 2_746
C2 H2B O3 0.96 2.60 3.499(4) 156.1 2_646
C2 H2A O2 0.96 2.59 3.448(5) 148.4 .
C3 H3C O2 0.96 2.62 3.472(4) 147.4 .
C3 H3B O2 0.96 2.54 3.428(4) 154.1 3_656
C3 H3A O3 0.96 2.60 3.413(4) 143.2 2_746
C2 H2B O3 0.96 2.60 3.499(4) 156.1 2_646
C2 H2A O2 0.96 2.59 3.448(5) 148.4 .
C3 H3C O2 0.96 2.62 3.472(4) 147.4 .
C3 H3B O2 0.96 2.54 3.428(4) 154.1 3_656
C3 H3A O3 0.96 2.60 3.413(4) 143.2 2_746
C3 H3A O3 0.96 2.60 3.413(4) 143.2 2_746
C3 H3B O2 0.96 2.54 3.428(4) 154.1 3_656
C3 H3C O2 0.96 2.62 3.472(4) 147.4 .
C2 H2A O2 0.96 2.59 3.448(5) 148.4 .
C2 H2B O3 0.96 2.60 3.499(4) 156.1 2_646
C3 H3A O3 0.96 2.60 3.413(4) 143.2 2_746
C3 H3B O2 0.96 2.54 3.428(4) 154.1 3_656
C3 H3C O2 0.96 2.62 3.472(4) 147.4 .
C2 H2A O2 0.96 2.59 3.448(5) 148.4 .
C2 H2B O3 0.96 2.60 3.499(4) 156.1 2_646
C3 H3A O3 0.96 2.60 3.413(4) 143.2 2_746
C3 H3B O2 0.96 2.54 3.428(4) 154.1 3_656
C3 H3C O2 0.96 2.62 3.472(4) 147.4 .
C2 H2A O2 0.96 2.59 3.448(5) 148.4 .
C2 H2B O3 0.96 2.60 3.499(4) 156.1 2_646
C3 H3A O3 0.96 2.60 3.413(4) 143.2 2_746
C3 H3B O2 0.96 2.54 3.428(4) 154.1 3_656
C3 H3C O2 0.96 2.62 3.472(4) 147.4 .
C2 H2A O2 0.96 2.59 3.448(5) 148.4 .
C2 H2B O3 0.96 2.60 3.499(4) 156.1 2_646
C3 H3A O3 0.96 2.60 3.413(4) 143.2 2_746
C3 H3B O2 0.96 2.54 3.428(4) 154.1 3_656
C3 H3C O2 0.96 2.62 3.472(4) 147.4 .
C2 H2A O2 0.96 2.59 3.448(5) 148.4 .
C2 H2B O3 0.96 2.60 3.499(4) 156.1 2_646
C3 H3A O3 0.96 2.60 3.413(4) 143.2 2_746
C3 H3B O2 0.96 2.54 3.428(4) 154.1 3_656
C3 H3C O2 0.96 2.62 3.472(4) 147.4 .
C2 H2A O2 0.96 2.59 3.448(5) 148.4 .
C2 H2B O3 0.96 2.60 3.499(4) 156.1 2_646

loop_
_geom_torsion_atom_site_label_1
_geom_torsion_atom_site_label_2
_geom_torsion_atom_site_label_3
_geom_torsion_atom_site_label_4
_geom_torsion
_geom_torsion_site_symmetry_4
Br1 C1 N1 C3 61.61(18) 4_565
Br1 C1 N1 C3 -61.61(18) .
Br1 C1 N1 C2 180.000(0) .
